data_4085757
loop_
_publ_author_name
'Normand, Adrien T.'
'Richard, Philippe'
'Balan, C\'edric'
'Daniliuc, Constantin G.'
'Kehr, Gerald'
'Erker, Gerhard'
'Le Gendre, Pierre'

_publ_section_title
;
 Synthetic Endeavors toward Titanium Based Frustrated Lewis Pairs with
 Controlled Electronic and Steric Properties
;
_journal_name_full Organometallics
_journal_page_first 150513110717003
_journal_paper_doi 10.1021/acs.organomet.5b00250
_journal_year 2015
_chemical_formula_moiety 'C27 H43 P Ti'
_chemical_formula_sum 'C27 H43 P Ti'
_chemical_formula_weight 446.48
_space_group_crystal_system triclinic
_space_group_IT_number 2
_space_group_name_Hall '-P 1'
_space_group_name_H-M_alt 'P -1'
_symmetry_space_group_name_Hall '-P 1'
_symmetry_space_group_name_H-M 'P -1'
_atom_sites_solution_hydrogens geom
_atom_sites_solution_primary direct
_audit_creation_date 2014-12-18
_audit_creation_method
;
Olex2 1.2
(compiled 2014.11.28 svn.r3106 for OlexSys, GUI svn.r4959)
;
_cell_angle_alpha 85.062(2)
_cell_angle_beta 80.9230(10)
_cell_angle_gamma 80.5160(10)
_cell_formula_units_Z 2
_cell_length_a 7.6197(2)
_cell_length_b 11.5507(4)
_cell_length_c 14.2056(5)
_cell_measurement_temperature 115
_cell_volume 1215.42(7)
_computing_molecular_graphics 'Olex2 (Dolomanov et al., 2009)'
_computing_publication_material 'Olex2 (Dolomanov et al., 2009)'
_computing_structure_refinement 'XL (Sheldrick, 2008)'
_computing_structure_solution 'ShelXS (Sheldrick, 2008)'
_diffrn_ambient_temperature 115
_diffrn_detector 'CCD Plate'
_diffrn_detector_area_resol_mean '512 x 512'
_diffrn_detector_type APEX2
_diffrn_measured_fraction_theta_full 0.992
_diffrn_measured_fraction_theta_max 0.988
_diffrn_measurement_device '\k-geometry diffractometer'
_diffrn_measurement_device_type 'Nonius Kappa Apex II'
_diffrn_measurement_method '\f and \w scans'
_diffrn_radiation_collimation '0.6 mm'
_diffrn_radiation_monochromator graphite
_diffrn_radiation_probe x-ray
_diffrn_radiation_type MoK\a
_diffrn_radiation_wavelength 0.71073
_diffrn_reflns_av_R_equivalents 0.0170
_diffrn_reflns_av_unetI/netI 0.0293
_diffrn_reflns_laue_measured_fraction_full 0.992
_diffrn_reflns_laue_measured_fraction_max 0.988
_diffrn_reflns_limit_h_max 9
_diffrn_reflns_limit_h_min -7
_diffrn_reflns_limit_k_max 14
_diffrn_reflns_limit_k_min -14
_diffrn_reflns_limit_l_max 18
_diffrn_reflns_limit_l_min -18
_diffrn_reflns_number 7765
_diffrn_reflns_point_group_measured_fraction_full 0.992
_diffrn_reflns_point_group_measured_fraction_max 0.988
_diffrn_reflns_theta_full 25.242
_diffrn_reflns_theta_max 27.489
_diffrn_reflns_theta_min 3.137
_diffrn_source 'X-ray tube'
_diffrn_source_target Mo
_diffrn_source_type 'Siemens KFF Mo 2K-180'
_exptl_absorpt_coefficient_mu 0.429
_exptl_absorpt_correction_type none
_exptl_crystal_colour orange
_exptl_crystal_colour_primary orange
_exptl_crystal_density_diffrn 1.220
_exptl_crystal_description plate
_exptl_crystal_F_000 484
_exptl_crystal_size_max 0.32
_exptl_crystal_size_mid 0.07
_exptl_crystal_size_min 0.05
_refine_diff_density_max 0.350
_refine_diff_density_min -0.305
_refine_diff_density_rms 0.055
_refine_ls_extinction_method none
_refine_ls_goodness_of_fit_ref 1.105
_refine_ls_hydrogen_treatment constr
_refine_ls_matrix_type full
_refine_ls_number_parameters 264
_refine_ls_number_reflns 5499
_refine_ls_number_restraints 0
_refine_ls_restrained_S_all 1.105
_refine_ls_R_factor_all 0.0451
_refine_ls_R_factor_gt 0.0384
_refine_ls_shift/su_max 0.001
_refine_ls_shift/su_mean 0.000
_refine_ls_structure_factor_coef Fsqd
_refine_ls_weighting_details 'w=1/[\s^2^(Fo^2^)+1.3859P] where P=(Fo^2^+2Fc^2^)/3'
_refine_ls_weighting_scheme calc
_refine_ls_wR_factor_gt 0.0783
_refine_ls_wR_factor_ref 0.0831
_reflns_Friedel_coverage 0.000
_reflns_number_gt 4970
_reflns_number_total 5499
_reflns_threshold_expression 'I > 2\s(I)'
_cod_data_source_file om5b00250_si_002.cif
_cod_data_source_block 2ap
_cod_database_code 4085757
_shelx_space_group_comment
;
The symmetry employed for this shelxl refinement is uniquely defined
by the following loop, which should always be used as a source of
symmetry information in preference to the above space-group names.
They are only intended as comments.
;
_olex2_refinement_description
;
1. Fixed Uiso
 At 1.2 times of:
  All C(H,H) groups, H20 of C20, H14 of C14
 At 1.5 times of:
  All C(H,H,H) groups, H10 of C10, H9 of C9, H8 of C8, H7 of C7, H6 of C6, H5
  of C5, H4 of C4, H3 of C3, H2 of C2
2.a Ternary CH refined with riding coordinates:
 C14(H14), C20(H20)
2.b Secondary CH2 refined with riding coordinates:
 C15(H15a,H15b), C16(H16a,H16b), C17(H17a,H17b), C18(H18a,H18b), C19(H19a,
 H19b), C21(H21a,H21b), C22(H22a,H22b), C23(H23a,H23b), C24(H24a,H24b),
 C25(H25a,H25b)
2.c Me refined with riding coordinates:
 C12(H12a,H12b,H12c), C13(H13a,H13b,H13c)
2.d Aromatic/amide H refined with riding coordinates:
 C2(H2), C3(H3), C4(H4), C5(H5), C6(H6), C7(H7), C8(H8), C9(H9), C10(H10)
2.e Idealised Me refined as rotating group:
 C26(H26a,H26b,H26c), C27(H27a,H27b,H27c)
;
_shelx_shelxl_version_number 2014/7
_olex2_submission_special_instructions 'No special instructions were received'

loop_
_space_group_symop_operation_xyz
'x, y, z'
'-x, -y, -z'

loop_
_atom_site_label
_atom_site_type_symbol
_atom_site_fract_x
_atom_site_fract_y
_atom_site_fract_z
_atom_site_U_iso_or_equiv
_atom_site_adp_type
_atom_site_occupancy
_atom_site_site_symmetry_order
_atom_site_calc_flag
_atom_site_refinement_flags_posn
C1 C 0.5105(2) 0.89324(14) 0.26338(11) 0.0130(3) Uani 1 1 d .
C2 C 0.5330(2) 0.94217(14) 0.34797(12) 0.0142(3) Uani 1 1 d .
H2 H 0.6328 0.9779 0.3562 0.021 Uiso 1 1 calc R
C3 C 0.3824(2) 0.92924(15) 0.41827(12) 0.0168(3) Uani 1 1 d .
H3 H 0.3636 0.9546 0.4815 0.025 Uiso 1 1 calc R
C4 C 0.2655(2) 0.87192(15) 0.37749(12) 0.0181(3) Uani 1 1 d .
H4 H 0.1544 0.8510 0.4087 0.027 Uiso 1 1 calc R
C5 C 0.3426(2) 0.85125(14) 0.28246(12) 0.0157(3) Uani 1 1 d .
H5 H 0.2907 0.8151 0.2383 0.024 Uiso 1 1 calc R
C6 C 0.4686(3) 1.20280(16) 0.29874(16) 0.0286(4) Uani 1 1 d .
H6 H 0.5945 1.1761 0.2884 0.043 Uiso 1 1 calc R
C7 C 0.3568(3) 1.20724(16) 0.38839(15) 0.0269(4) Uani 1 1 d .
H7 H 0.3943 1.1841 0.4488 0.040 Uiso 1 1 calc R
C8 C 0.1804(3) 1.25194(16) 0.37218(14) 0.0252(4) Uani 1 1 d .
H8 H 0.0775 1.2645 0.4196 0.038 Uiso 1 1 calc R
C9 C 0.1835(3) 1.27475(16) 0.27325(14) 0.0248(4) Uani 1 1 d .
H9 H 0.0825 1.3054 0.2422 0.037 Uiso 1 1 calc R
C10 C 0.3610(3) 1.24466(16) 0.22803(15) 0.0278(4) Uani 1 1 d .
H10 H 0.4011 1.2515 0.1613 0.042 Uiso 1 1 calc R
C11 C 0.6520(2) 0.87472(14) 0.17580(11) 0.0136(3) Uani 1 1 d .
C12 C 0.5769(2) 0.82643(15) 0.09544(12) 0.0171(3) Uani 1 1 d .
H12A H 0.6708 0.8153 0.0399 0.026 Uiso 1 1 calc R
H12B H 0.5376 0.7509 0.1177 0.026 Uiso 1 1 calc R
H12C H 0.4744 0.8823 0.0775 0.026 Uiso 1 1 calc R
C13 C 0.7208(2) 0.99135(15) 0.13954(12) 0.0177(3) Uani 1 1 d .
H13A H 0.8120 0.9782 0.0830 0.027 Uiso 1 1 calc R
H13B H 0.6202 1.0498 0.1227 0.027 Uiso 1 1 calc R
H13C H 0.7739 1.0201 0.1898 0.027 Uiso 1 1 calc R
C14 C 0.7457(2) 0.65851(14) 0.30002(12) 0.0155(3) Uani 1 1 d .
H14 H 0.6389 0.7030 0.3389 0.019 Uiso 1 1 calc R
C15 C 0.8681(2) 0.60007(16) 0.37316(12) 0.0204(4) Uani 1 1 d .
H15A H 0.9774 0.5541 0.3392 0.024 Uiso 1 1 calc R
H15B H 0.9059 0.6618 0.4063 0.024 Uiso 1 1 calc R
C16 C 0.7709(3) 0.51873(17) 0.44695(14) 0.0256(4) Uani 1 1 d .
H16A H 0.8560 0.4774 0.4892 0.031 Uiso 1 1 calc R
H16B H 0.6716 0.5664 0.4870 0.031 Uiso 1 1 calc R
C17 C 0.6951(3) 0.42835(17) 0.39928(14) 0.0263(4) Uani 1 1 d .
H17A H 0.7953 0.3752 0.3648 0.032 Uiso 1 1 calc R
H17B H 0.6276 0.3803 0.4488 0.032 Uiso 1 1 calc R
C18 C 0.5709(3) 0.48807(17) 0.32951(14) 0.0255(4) Uani 1 1 d .
H18A H 0.4657 0.5367 0.3647 0.031 Uiso 1 1 calc R
H18B H 0.5264 0.4276 0.2981 0.031 Uiso 1 1 calc R
C19 C 0.6706(2) 0.56593(15) 0.25368(13) 0.0204(4) Uani 1 1 d .
H19A H 0.7705 0.5164 0.2156 0.024 Uiso 1 1 calc R
H19B H 0.5872 0.6056 0.2099 0.024 Uiso 1 1 calc R
C20 C 0.9697(2) 0.69153(14) 0.11435(12) 0.0153(3) Uani 1 1 d .
H20 H 0.8799 0.6536 0.0885 0.018 Uiso 1 1 calc R
C21 C 1.1186(2) 0.59529(16) 0.14455(13) 0.0195(4) Uani 1 1 d .
H21A H 1.2035 0.6318 0.1742 0.023 Uiso 1 1 calc R
H21B H 1.0643 0.5397 0.1931 0.023 Uiso 1 1 calc R
C22 C 1.2221(2) 0.52737(16) 0.05973(13) 0.0217(4) Uani 1 1 d .
H22A H 1.3205 0.4695 0.0818 0.026 Uiso 1 1 calc R
H22B H 1.1401 0.4835 0.0346 0.026 Uiso 1 1 calc R
C23 C 1.3012(2) 0.60862(16) -0.02006(13) 0.0220(4) Uani 1 1 d .
H23A H 1.3576 0.5625 -0.0756 0.026 Uiso 1 1 calc R
H23B H 1.3956 0.6445 0.0021 0.026 Uiso 1 1 calc R
C24 C 1.1555(2) 0.70534(16) -0.05034(13) 0.0201(4) Uani 1 1 d .
H24A H 1.0692 0.6699 -0.0798 0.024 Uiso 1 1 calc R
H24B H 1.2112 0.7603 -0.0989 0.024 Uiso 1 1 calc R
C25 C 1.0544(2) 0.77367(15) 0.03471(12) 0.0177(3) Uani 1 1 d .
H25A H 0.9586 0.8338 0.0128 0.021 Uiso 1 1 calc R
H25B H 1.1387 0.8148 0.0607 0.021 Uiso 1 1 calc R
C26 C -0.0142(2) 1.06186(17) 0.35515(14) 0.0233(4) Uani 1 1 d .
H26A H -0.0526 0.9934 0.3328 0.035 Uiso 1 1 calc GR
H26B H -0.0858 1.1339 0.3318 0.035 Uiso 1 1 calc GR
H26C H -0.0318 1.0573 0.4251 0.035 Uiso 1 1 calc GR
C27 C 0.2064(2) 1.05798(16) 0.15884(12) 0.0209(4) Uani 1 1 d .
H27A H 0.3161 1.0589 0.1125 0.031 Uiso 1 1 calc GR
H27B H 0.1177 1.1265 0.1450 0.031 Uiso 1 1 calc GR
H27C H 0.1569 0.9858 0.1544 0.031 Uiso 1 1 calc GR
P P 0.85336(5) 0.77337(4) 0.22075(3) 0.01300(9) Uani 1 1 d .
Ti Ti 0.26902(4) 1.06407(3) 0.30120(2) 0.01369(8) Uani 1 1 d .

loop_
_atom_site_aniso_label
_atom_site_aniso_U_11
_atom_site_aniso_U_22
_atom_site_aniso_U_33
_atom_site_aniso_U_23
_atom_site_aniso_U_13
_atom_site_aniso_U_12
C1 0.0127(7) 0.0107(7) 0.0150(7) -0.0001(6) -0.0026(6) 0.0000(6)
C2 0.0119(7) 0.0132(8) 0.0172(8) -0.0015(6) -0.0047(6) 0.0010(6)
C3 0.0163(8) 0.0183(8) 0.0143(8) -0.0014(6) -0.0029(6) 0.0025(6)
C4 0.0156(8) 0.0180(8) 0.0188(8) 0.0020(7) 0.0007(6) -0.0017(6)
C5 0.0151(8) 0.0142(8) 0.0179(8) -0.0029(6) -0.0025(6) -0.0019(6)
C6 0.0206(9) 0.0133(9) 0.0528(13) -0.0046(8) -0.0071(9) -0.0029(7)
C7 0.0329(10) 0.0151(9) 0.0369(11) -0.0080(8) -0.0187(9) 0.0006(7)
C8 0.0279(10) 0.0176(9) 0.0297(10) -0.0096(7) -0.0067(8) 0.0042(7)
C9 0.0282(10) 0.0134(8) 0.0317(10) -0.0021(7) -0.0088(8) 0.0046(7)
C10 0.0326(10) 0.0149(9) 0.0343(11) -0.0002(8) -0.0007(8) -0.0037(7)
C11 0.0132(7) 0.0132(8) 0.0141(7) -0.0015(6) -0.0016(6) -0.0013(6)
C12 0.0170(8) 0.0191(8) 0.0150(8) -0.0034(6) -0.0030(6) 0.0000(6)
C13 0.0175(8) 0.0138(8) 0.0202(8) 0.0009(6) -0.0007(7) -0.0008(6)
C14 0.0163(8) 0.0139(8) 0.0152(8) 0.0001(6) -0.0001(6) -0.0013(6)
C15 0.0211(8) 0.0220(9) 0.0174(8) 0.0037(7) -0.0041(7) -0.0027(7)
C16 0.0234(9) 0.0277(10) 0.0222(9) 0.0084(8) -0.0018(7) -0.0002(7)
C17 0.0237(9) 0.0197(9) 0.0311(10) 0.0083(8) 0.0017(8) -0.0011(7)
C18 0.0244(9) 0.0195(9) 0.0324(10) 0.0043(8) -0.0020(8) -0.0083(7)
C19 0.0235(9) 0.0175(8) 0.0209(9) 0.0004(7) -0.0035(7) -0.0059(7)
C20 0.0132(7) 0.0162(8) 0.0155(8) -0.0029(6) -0.0009(6) -0.0001(6)
C21 0.0162(8) 0.0189(9) 0.0207(9) 0.0001(7) 0.0008(7) 0.0016(6)
C22 0.0160(8) 0.0196(9) 0.0275(9) -0.0067(7) -0.0013(7) 0.0036(7)
C23 0.0149(8) 0.0255(9) 0.0248(9) -0.0094(7) 0.0019(7) -0.0015(7)
C24 0.0189(8) 0.0215(9) 0.0189(8) -0.0038(7) 0.0019(7) -0.0035(7)
C25 0.0165(8) 0.0165(8) 0.0185(8) -0.0024(6) 0.0015(6) -0.0012(6)
C26 0.0135(8) 0.0292(10) 0.0259(9) -0.0032(8) -0.0016(7) 0.0004(7)
C27 0.0211(9) 0.0234(9) 0.0170(8) -0.0011(7) -0.0060(7) 0.0027(7)
P 0.01235(19) 0.0124(2) 0.0139(2) -0.00142(15) -0.00148(15) -0.00097(15)
Ti 0.01189(14) 0.01401(15) 0.01488(15) -0.00227(11) -0.00296(11) 0.00051(10)

loop_
_atom_type_symbol
_atom_type_description
_atom_type_scat_dispersion_real
_atom_type_scat_dispersion_imag
_atom_type_scat_source
C C 0.0033 0.0016 'International Tables Vol C Tables 4.2.6.8 and 6.1.1.4'
H H 0.0000 0.0000 'International Tables Vol C Tables 4.2.6.8 and 6.1.1.4'
P P 0.1023 0.0942 'International Tables Vol C Tables 4.2.6.8 and 6.1.1.4'
Ti Ti 0.2776 0.4457 'International Tables Vol C Tables 4.2.6.8 and 6.1.1.4'

loop_
_geom_angle_atom_site_label_1
_geom_angle_atom_site_label_2
_geom_angle_atom_site_label_3
_geom_angle
C2 C1 C5 106.52(14)
C2 C1 C11 125.53(14)
C2 C1 Ti 69.73(9)
C5 C1 C11 127.42(14)
C5 C1 Ti 71.76(9)
C11 C1 Ti 129.82(11)
C1 C2 H2 125.5
C1 C2 Ti 76.78(9)
C3 C2 C1 108.94(14)
C3 C2 H2 125.5
C3 C2 Ti 70.29(9)
Ti C2 H2 119.1
C2 C3 H3 126.2
C2 C3 Ti 75.08(10)
C4 C3 C2 107.61(14)
C4 C3 H3 126.2
C4 C3 Ti 74.26(10)
Ti C3 H3 116.6
C3 C4 H4 126.0
C3 C4 Ti 71.06(10)
C5 C4 C3 107.97(15)
C5 C4 H4 126.0
C5 C4 Ti 75.87(10)
Ti C4 H4 118.9
C1 C5 H5 125.5
C1 C5 Ti 74.93(9)
C4 C5 C1 108.95(15)
C4 C5 H5 125.5
C4 C5 Ti 70.37(9)
Ti C5 H5 120.8
C7 C6 H6 126.0
C7 C6 Ti 73.01(11)
C10 C6 H6 126.0
C10 C6 C7 107.98(17)
C10 C6 Ti 74.18(11)
Ti C6 H6 118.7
C6 C7 H7 126.1
C6 C7 Ti 72.42(10)
C8 C7 C6 107.88(18)
C8 C7 H7 126.1
C8 C7 Ti 74.36(10)
Ti C7 H7 119.0
C7 C8 H8 126.1
C7 C8 Ti 71.66(10)
C9 C8 C7 107.74(18)
C9 C8 H8 126.1
C9 C8 Ti 73.46(10)
Ti C8 H8 120.6
C8 C9 H9 125.8
C8 C9 C10 108.47(18)
C8 C9 Ti 72.87(10)
C10 C9 H9 125.8
C10 C9 Ti 72.35(10)
Ti C9 H9 120.8
C6 C10 C9 107.92(18)
C6 C10 H10 126.0
C6 C10 Ti 71.82(11)
C9 C10 H10 126.0
C9 C10 Ti 73.89(11)
Ti C10 H10 120.1
C1 C11 C12 111.17(13)
C1 C11 C13 110.32(13)
C1 C11 P 105.24(11)
C12 C11 C13 109.55(14)
C12 C11 P 114.60(11)
C13 C11 P 105.75(11)
C11 C12 H12A 109.5
C11 C12 H12B 109.5
C11 C12 H12C 109.5
H12A C12 H12B 109.5
H12A C12 H12C 109.5
H12B C12 H12C 109.5
C11 C13 H13A 109.5
C11 C13 H13B 109.5
C11 C13 H13C 109.5
H13A C13 H13B 109.5
H13A C13 H13C 109.5
H13B C13 H13C 109.5
C15 C14 H14 105.1
C15 C14 P 110.96(11)
C19 C14 H14 105.1
C19 C14 C15 110.92(14)
C19 C14 P 118.55(12)
P C14 H14 105.1
C14 C15 H15A 109.4
C14 C15 H15B 109.4
H15A C15 H15B 108.0
C16 C15 C14 111.31(15)
C16 C15 H15A 109.4
C16 C15 H15B 109.4
C15 C16 H16A 109.3
C15 C16 H16B 109.3
H16A C16 H16B 108.0
C17 C16 C15 111.60(16)
C17 C16 H16A 109.3
C17 C16 H16B 109.3
C16 C17 H17A 109.4
C16 C17 H17B 109.4
H17A C17 H17B 108.0
C18 C17 C16 111.09(15)
C18 C17 H17A 109.4
C18 C17 H17B 109.4
C17 C18 H18A 109.6
C17 C18 H18B 109.6
C17 C18 C19 110.49(15)
H18A C18 H18B 108.1
C19 C18 H18A 109.6
C19 C18 H18B 109.6
C14 C19 C18 110.96(15)
C14 C19 H19A 109.4
C14 C19 H19B 109.4
C18 C19 H19A 109.4
C18 C19 H19B 109.4
H19A C19 H19B 108.0
C21 C20 H20 108.8
C21 C20 C25 108.77(13)
C21 C20 P 109.64(11)
C25 C20 H20 108.8
C25 C20 P 111.92(11)
P C20 H20 108.8
C20 C21 H21A 109.2
C20 C21 H21B 109.2
H21A C21 H21B 107.9
C22 C21 C20 112.02(14)
C22 C21 H21A 109.2
C22 C21 H21B 109.2
C21 C22 H22A 109.2
C21 C22 H22B 109.2
H22A C22 H22B 107.9
C23 C22 C21 111.96(15)
C23 C22 H22A 109.2
C23 C22 H22B 109.2
C22 C23 H23A 109.5
C22 C23 H23B 109.5
C22 C23 C24 110.72(14)
H23A C23 H23B 108.1
C24 C23 H23A 109.5
C24 C23 H23B 109.5
C23 C24 H24A 109.3
C23 C24 H24B 109.3
C23 C24 C25 111.57(15)
H24A C24 H24B 108.0
C25 C24 H24A 109.3
C25 C24 H24B 109.3
C20 C25 H25A 109.3
C20 C25 H25B 109.3
C24 C25 C20 111.57(14)
C24 C25 H25A 109.3
C24 C25 H25B 109.3
H25A C25 H25B 108.0
H26A C26 H26B 109.5
H26A C26 H26C 109.5
H26B C26 H26C 109.5
Ti C26 H26A 109.5
Ti C26 H26B 109.5
Ti C26 H26C 109.5
H27A C27 H27B 109.5
H27A C27 H27C 109.5
H27B C27 H27C 109.5
Ti C27 H27A 109.5
Ti C27 H27B 109.5
Ti C27 H27C 109.5
C14 P C11 103.43(7)
C20 P C11 104.67(7)
C20 P C14 103.29(7)
C2 Ti C1 33.49(5)
C2 Ti C5 55.71(5)
C2 Ti C8 116.68(6)
C2 Ti C9 133.85(6)
C2 Ti C10 107.04(6)
C3 Ti C1 56.72(5)
C3 Ti C2 34.63(5)
C3 Ti C4 34.67(6)
C3 Ti C5 56.63(6)
C3 Ti C6 97.97(7)
C3 Ti C7 84.45(6)
C3 Ti C8 107.09(6)
C3 Ti C9 139.38(6)
C3 Ti C10 131.91(7)
C4 Ti C1 56.18(5)
C4 Ti C2 56.82(6)
C4 Ti C5 33.76(6)
C4 Ti C8 128.26(7)
C4 Ti C9 158.50(6)
C4 Ti C10 163.86(7)
C5 Ti C1 33.30(5)
C6 Ti C1 95.41(6)
C6 Ti C2 77.89(6)
C6 Ti C4 131.76(7)
C6 Ti C5 128.53(6)
C6 Ti C7 34.57(7)
C6 Ti C8 56.73(7)
C6 Ti C9 56.29(7)
C6 Ti C10 34.00(7)
C7 Ti C1 113.72(6)
C7 Ti C2 83.61(6)
C7 Ti C4 116.83(7)
C7 Ti C5 137.98(6)
C7 Ti C8 33.98(6)
C7 Ti C9 56.23(7)
C7 Ti C10 56.72(7)
C8 Ti C1 147.66(6)
C8 Ti C5 161.84(6)
C8 Ti C9 33.67(7)
C9 Ti C1 144.56(6)
C9 Ti C5 163.86(6)
C10 Ti C1 110.87(6)
C10 Ti C5 139.46(6)
C10 Ti C8 56.33(7)
C10 Ti C9 33.76(7)
C26 Ti C1 128.19(6)
C26 Ti C2 130.17(7)
C26 Ti C3 96.39(7)
C26 Ti C4 76.50(7)
C26 Ti C5 95.18(7)
C26 Ti C6 134.42(7)
C26 Ti C7 105.19(7)
C26 Ti C8 77.70(7)
C26 Ti C9 85.71(7)
C26 Ti C10 118.84(7)
C27 Ti C1 87.02(6)
C27 Ti C2 119.60(6)
C27 Ti C3 136.82(6)
C27 Ti C4 107.40(7)
C27 Ti C5 80.23(6)
C27 Ti C6 109.01(8)
C27 Ti C7 135.58(7)
C27 Ti C8 115.81(7)
C27 Ti C9 83.69(7)
C27 Ti C10 79.52(7)
C27 Ti C26 88.30(7)

loop_
_geom_bond_atom_site_label_1
_geom_bond_atom_site_label_2
_geom_bond_distance
C1 C2 1.416(2)
C1 C5 1.421(2)
C1 C11 1.517(2)
C1 Ti 2.4985(16)
C2 H2 0.9500
C2 C3 1.416(2)
C2 Ti 2.4076(16)
C3 H3 0.9500
C3 C4 1.411(2)
C3 Ti 2.3457(17)
C4 H4 0.9500
C4 C5 1.408(2)
C4 Ti 2.3869(17)
C5 H5 0.9500
C5 Ti 2.4575(16)
C6 H6 0.9500
C6 C7 1.416(3)
C6 C10 1.400(3)
C6 Ti 2.3786(18)
C7 H7 0.9500
C7 C8 1.405(3)
C7 Ti 2.3862(18)
C8 H8 0.9500
C8 C9 1.405(3)
C8 Ti 2.4209(18)
C9 H9 0.9500
C9 C10 1.405(3)
C9 Ti 2.4285(18)
C10 H10 0.9500
C10 Ti 2.4087(19)
C11 C12 1.537(2)
C11 C13 1.544(2)
C11 P 1.9287(17)
C12 H12A 0.9800
C12 H12B 0.9800
C12 H12C 0.9800
C13 H13A 0.9800
C13 H13B 0.9800
C13 H13C 0.9800
C14 H14 1.0000
C14 C15 1.544(2)
C14 C19 1.532(2)
C14 P 1.8739(17)
C15 H15A 0.9900
C15 H15B 0.9900
C15 C16 1.531(2)
C16 H16A 0.9900
C16 H16B 0.9900
C16 C17 1.525(3)
C17 H17A 0.9900
C17 H17B 0.9900
C17 C18 1.522(3)
C18 H18A 0.9900
C18 H18B 0.9900
C18 C19 1.532(2)
C19 H19A 0.9900
C19 H19B 0.9900
C20 H20 1.0000
C20 C21 1.537(2)
C20 C25 1.544(2)
C20 P 1.8736(16)
C21 H21A 0.9900
C21 H21B 0.9900
C21 C22 1.532(2)
C22 H22A 0.9900
C22 H22B 0.9900
C22 C23 1.522(3)
C23 H23A 0.9900
C23 H23B 0.9900
C23 C24 1.525(3)
C24 H24A 0.9900
C24 H24B 0.9900
C24 C25 1.532(2)
C25 H25A 0.9900
C25 H25B 0.9900
C26 H26A 0.9800
C26 H26B 0.9800
C26 H26C 0.9800
C26 Ti 2.1768(17)
C27 H27A 0.9800
C27 H27B 0.9800
C27 H27C 0.9800
C27 Ti 2.1593(17)

loop_
_geom_torsion_atom_site_label_1
_geom_torsion_atom_site_label_2
_geom_torsion_atom_site_label_3
_geom_torsion_atom_site_label_4
_geom_torsion
C1 C2 C3 C4 0.05(19)
C1 C2 C3 Ti -67.68(12)
C2 C1 C5 C4 -1.17(19)
C2 C1 C5 Ti 61.43(11)
C2 C1 C11 C12 -176.63(15)
C2 C1 C11 C13 -54.9(2)
C2 C1 C11 P 58.74(18)
C2 C3 C4 C5 -0.77(19)
C2 C3 C4 Ti -68.28(12)
C3 C4 C5 C1 1.21(19)
C3 C4 C5 Ti -64.31(12)
C5 C1 C2 C3 0.68(18)
C5 C1 C2 Ti -62.77(11)
C5 C1 C11 C12 12.9(2)
C5 C1 C11 C13 134.64(17)
C5 C1 C11 P -111.73(16)
C6 C7 C8 C9 0.1(2)
C6 C7 C8 Ti 65.17(13)
C7 C6 C10 C9 -0.1(2)
C7 C6 C10 Ti -65.71(13)
C7 C8 C9 C10 -0.1(2)
C7 C8 C9 Ti 63.92(13)
C8 C9 C10 C6 0.2(2)
C8 C9 C10 Ti 64.39(13)
C10 C6 C7 C8 0.0(2)
C10 C6 C7 Ti 66.49(13)
C11 C1 C2 C3 -171.44(15)
C11 C1 C2 Ti 125.11(15)
C11 C1 C5 C4 170.76(16)
C11 C1 C5 Ti -126.65(16)
C14 C15 C16 C17 54.0(2)
C15 C14 C19 C18 55.88(19)
C15 C14 P C11 -157.05(11)
C15 C14 P C20 94.05(12)
C15 C16 C17 C18 -56.0(2)
C16 C17 C18 C19 57.5(2)
C17 C18 C19 C14 -57.7(2)
C19 C14 C15 C16 -53.97(19)
C19 C14 P C11 72.88(14)
C19 C14 P C20 -36.02(15)
C20 C21 C22 C23 55.9(2)
C21 C20 C25 C24 56.46(18)
C21 C20 P C11 -172.38(11)
C21 C20 P C14 -64.41(13)
C21 C22 C23 C24 -54.3(2)
C22 C23 C24 C25 54.98(19)
C23 C24 C25 C20 -57.16(19)
C25 C20 C21 C22 -55.78(18)
C25 C20 P C11 66.83(13)
C25 C20 P C14 174.81(12)
P C14 C15 C16 172.06(12)
P C14 C19 C18 -174.03(12)
P C20 C21 C22 -178.46(12)
P C20 C25 C24 177.75(12)
Ti C1 C2 C3 63.45(11)
Ti C1 C5 C4 -62.60(12)
Ti C1 C11 C12 -84.28(16)
Ti C1 C11 C13 37.46(19)
Ti C1 C11 P 151.10(9)
Ti C2 C3 C4 67.73(12)
Ti C3 C4 C5 67.51(12)
Ti C4 C5 C1 65.53(12)
Ti C6 C7 C8 -66.46(13)
Ti C6 C10 C9 65.60(13)
Ti C7 C8 C9 -65.10(13)
Ti C8 C9 C10 -64.05(13)
Ti C9 C10 C6 -64.24(13)
